data_4023157
loop_
_publ_author_name
'Takahiro Tsuchiya'
'Yosuke Okada'
'Toshio Shimizu'
'Kazunori Hirabayashi'
'Nobumasa Kamigata'

_publ_section_title
;
 Molecular Transformations of Unsaturated Thiacrown Ethers
;
_journal_name_full 'Journal of Organic Chemistry'
_journal_page_first 76
_journal_page_last 80
_journal_paper_doi 10.1021/jo701757s
_journal_volume 73
_journal_year 2008
_chemical_formula_sum 'C14 H18 O2 S6'
_chemical_formula_weight 410.64
_chemical_name_systematic
; 
 ? 
;
_space_group_IT_number 2
_symmetry_cell_setting triclinic
_symmetry_space_group_name_Hall '-P 1'
_symmetry_space_group_name_H-M 'P -1'
_atom_sites_solution_hydrogens geom
_atom_sites_solution_primary direct
_atom_sites_solution_secondary difmap
_audit_creation_method SHELXL-97
_cell_angle_alpha 97.196(12)
_cell_angle_beta 94.448(13)
_cell_angle_gamma 118.116(8)
_cell_formula_units_Z 4
_cell_length_a 11.025(3)
_cell_length_b 11.127(2)
_cell_length_c 18.890(4)
_cell_measurement_temperature 296(2)
_cell_volume 2002.8(8)
_computing_structure_refinement 'SHELXL-97 (Sheldrick, 1997)'
_computing_structure_solution 'SHELXS-97 (Sheldrick, 1990)'
_diffrn_ambient_temperature 296(2)
_diffrn_measured_fraction_theta_full 0.991
_diffrn_measured_fraction_theta_max 0.991
_diffrn_radiation_monochromator graphite
_diffrn_radiation_source 'fine-focus sealed tube'
_diffrn_radiation_type MoK\a
_diffrn_radiation_wavelength 0.71075
_diffrn_reflns_av_R_equivalents 0.0801
_diffrn_reflns_av_sigmaI/netI 0.0694
_diffrn_reflns_limit_h_max 11
_diffrn_reflns_limit_h_min -11
_diffrn_reflns_limit_k_max 11
_diffrn_reflns_limit_k_min -11
_diffrn_reflns_limit_l_max 19
_diffrn_reflns_limit_l_min -18
_diffrn_reflns_number 9769
_diffrn_reflns_theta_full 21.00
_diffrn_reflns_theta_max 21.00
_diffrn_reflns_theta_min 3.03
_exptl_absorpt_coefficient_mu 0.685
_exptl_absorpt_correction_T_max 0.9347
_exptl_absorpt_correction_T_min 0.7713
_exptl_crystal_density_diffrn 1.362
_exptl_crystal_density_method 'not measured'
_exptl_crystal_F_000 856
_exptl_crystal_size_max 0.40
_exptl_crystal_size_mid 0.30
_exptl_crystal_size_min 0.10
_refine_diff_density_max 0.334
_refine_diff_density_min -0.336
_refine_diff_density_rms 0.071
_refine_ls_extinction_method none
_refine_ls_goodness_of_fit_ref 1.065
_refine_ls_hydrogen_treatment mixed
_refine_ls_matrix_type full
_refine_ls_number_parameters 401
_refine_ls_number_reflns 4256
_refine_ls_number_restraints 0
_refine_ls_restrained_S_all 1.065
_refine_ls_R_factor_all 0.0899
_refine_ls_R_factor_gt 0.0619
_refine_ls_shift/su_max 0.000
_refine_ls_shift/su_mean 0.000
_refine_ls_structure_factor_coef Fsqd
_refine_ls_weighting_details 'calc w=1/[\s^2^(Fo^2^)+(0.0822P)^2^+2.1873P] where P=(Fo^2^+2Fc^2^)/3'
_refine_ls_weighting_scheme calc
_refine_ls_wR_factor_gt 0.1510
_refine_ls_wR_factor_ref 0.1661
_reflns_number_gt 3197
_reflns_number_total 4256
_reflns_threshold_expression >2sigma(I)
_cod_data_source_file jo701757s-File006.cif
_cod_data_source_block Compound_12
_cod_database_code 4023157

loop_
_symmetry_equiv_pos_as_xyz
'x, y, z'
'-x, -y, -z'

loop_
_atom_site_label
_atom_site_type_symbol
_atom_site_fract_x
_atom_site_fract_y
_atom_site_fract_z
_atom_site_U_iso_or_equiv
_atom_site_adp_type
_atom_site_occupancy
_atom_site_symmetry_multiplicity
_atom_site_calc_flag
_atom_site_refinement_flags
_atom_site_disorder_assembly
_atom_site_disorder_group
S1 S 0.95833(18) 0.69438(19) 0.05299(9) 0.0649(5) Uani 1 1 d . A 1
S2 S 0.7720(2) 0.6466(2) 0.18569(11) 0.0835(6) Uani 1 1 d . A 1
S3 S 0.5310(2) 0.7426(2) 0.18156(10) 0.0820(6) Uani 1 1 d . A 1
S4 S 0.3784(2) 0.87527(19) 0.08595(11) 0.0756(6) Uani 1 1 d . A 1
S5 S 0.53222(19) 0.76132(17) -0.02845(11) 0.0698(6) Uani 1 1 d . A 1
S6 S 0.84777(18) 0.82425(17) -0.05011(10) 0.0635(5) Uani 1 1 d . A 1
C1 C 0.9855(9) 0.8239(8) 0.1264(4) 0.098(3) Uani 1 1 d . A 1
H1 H 1.0563 0.9134 0.1270 0.118 Uiso 1 1 calc R A 1
C2 C 0.9143(8) 0.8038(8) 0.1798(4) 0.079(2) Uani 1 1 d . A 1
H2 H 0.9413 0.8785 0.2172 0.095 Uiso 1 1 calc R A 1
C3 C 0.7110(9) 0.6915(10) 0.2624(4) 0.097(3) Uani 1 1 d . A 1
H3 H 0.7500 0.6881 0.3070 0.116 Uiso 1 1 calc R A 1
C4 C 0.6124(9) 0.7305(8) 0.2618(4) 0.085(2) Uani 1 1 d . A 1
H4 H 0.5866 0.7517 0.3054 0.102 Uiso 1 1 calc R A 1
C5 C 0.4206(8) 0.8021(8) 0.2157(4) 0.079(2) Uani 1 1 d . A 1
H5 H 0.4057 0.7966 0.2632 0.095 Uiso 1 1 calc R A 1
C6 C 0.3587(8) 0.8536(8) 0.1775(4) 0.087(2) Uani 1 1 d . A 1
H6 H 0.3005 0.8807 0.1994 0.104 Uiso 1 1 calc R A 1
C7 C 0.3084(7) 0.7005(6) 0.0432(3) 0.0575(17) Uani 1 1 d . A 1
H7 H 0.2247 0.6352 0.0547 0.069 Uiso 1 1 calc R A 1
C8 C 0.3688(6) 0.6566(7) -0.0047(3) 0.0579(17) Uani 1 1 d . A 1
H8 H 0.3207 0.5638 -0.0271 0.069 Uiso 1 1 calc R A 1
C9 C 0.5743(7) 0.6326(6) -0.0598(3) 0.0504(16) Uani 1 1 d . A 1
H9 H 0.5027 0.5414 -0.0722 0.060 Uiso 1 1 calc R A 1
C10 C 0.7020(7) 0.6582(6) -0.0669(3) 0.0541(16) Uani 1 1 d . A 1
H10 H 0.7156 0.5831 -0.0818 0.065 Uiso 1 1 calc R A 1
C11 C 0.9916(6) 0.7950(7) -0.0196(3) 0.0585(17) Uani 1 1 d . A 1
H11 H 1.0707 0.8867 0.0008 0.070 Uiso 1 1 calc R A 1
C12 C 1.0408(7) 0.7307(8) -0.0803(4) 0.0659(19) Uani 1 1 d . A 1
H12 H 1.1209 0.7232 -0.0597 0.079 Uiso 1 1 calc R A 1
C13 C 1.2226(9) 0.9105(11) -0.1256(5) 0.134(4) Uani 1 1 d . A 1
H13 H 1.2502 0.9731 -0.0803 0.201 Uiso 1 1 calc R A 1
H14 H 1.2398 0.9619 -0.1643 0.201 Uiso 1 1 calc R A 1
H15 H 1.2753 0.8621 -0.1266 0.201 Uiso 1 1 calc R A 1
C14 C 0.9703(10) 0.5268(8) -0.1671(5) 0.108(3) Uani 1 1 d . A 1
H16 H 0.9659 0.5597 -0.2113 0.161 Uiso 1 1 calc R A 1
H17 H 0.9066 0.4291 -0.1743 0.161 Uiso 1 1 calc R A 1
H18 H 1.0632 0.5437 -0.1526 0.161 Uiso 1 1 calc R A 1
S7 S 0.76264(18) 0.29793(17) 0.45816(9) 0.0597(5) Uani 1 1 d . B 2
S8 S 0.5808(2) 0.3364(2) 0.32641(11) 0.0879(7) Uani 1 1 d . B 2
S9 S 0.2582(2) 0.26749(19) 0.32694(9) 0.0714(6) Uani 1 1 d . B 2
S10 S -0.00056(19) 0.12594(19) 0.42143(11) 0.0744(6) Uani 1 1 d . B 2
S11 S 0.29761(18) 0.24288(17) 0.52846(10) 0.0624(5) Uani 1 1 d . B 2
S12 S 0.54771(17) 0.17361(17) 0.55851(10) 0.0631(5) Uani 1 1 d . B 2
C15 C 0.6662(8) 0.1707(7) 0.3812(4) 0.076(2) Uani 1 1 d . B 2
H19 H 0.6648 0.0859 0.3779 0.092 Uiso 1 1 calc R B 2
C16 C 0.5954(8) 0.1886(7) 0.3278(4) 0.073(2) Uani 1 1 d . B 2
H20 H 0.5504 0.1168 0.2881 0.087 Uiso 1 1 calc R B 2
C17 C 0.4575(10) 0.2877(10) 0.2475(4) 0.105(3) Uani 1 1 d . B 2
H21 H 0.4855 0.2784 0.2029 0.126 Uiso 1 1 calc R B 2
C18 C 0.3293(9) 0.2639(8) 0.2484(4) 0.087(2) Uani 1 1 d . B 2
H22 H 0.2734 0.2441 0.2044 0.104 Uiso 1 1 calc R B 2
C19 C 0.0812(9) 0.1940(8) 0.2906(4) 0.084(2) Uani 1 1 d . B 2
H23 H 0.0582 0.1934 0.2421 0.100 Uiso 1 1 calc R B 2
C20 C -0.0221(9) 0.1389(8) 0.3297(5) 0.086(2) Uani 1 1 d . B 2
H24 H -0.1126 0.1047 0.3064 0.104 Uiso 1 1 calc R B 2
C21 C 0.1075(7) 0.3000(6) 0.4619(3) 0.0585(17) Uani 1 1 d . B 2
H25 H 0.0804 0.3640 0.4512 0.070 Uiso 1 1 calc R B 2
C22 C 0.2262(7) 0.3472(7) 0.5072(3) 0.0586(17) Uani 1 1 d . B 2
H26 H 0.2734 0.4406 0.5285 0.070 Uiso 1 1 calc R B 2
C23 C 0.4705(6) 0.3724(6) 0.5645(3) 0.0544(16) Uani 1 1 d . B 2
H27 H 0.4898 0.4640 0.5765 0.065 Uiso 1 1 calc R B 2
C24 C 0.5732(7) 0.3434(7) 0.5749(3) 0.0577(17) Uani 1 1 d . B 2
H28 H 0.6628 0.4161 0.5916 0.069 Uiso 1 1 calc R B 2
C25 C 0.7107(6) 0.1977(6) 0.5302(3) 0.0555(17) Uani 1 1 d . B 2
H29 H 0.6932 0.1046 0.5095 0.067 Uiso 1 1 calc R B 2
C26 C 0.8365(7) 0.2554(6) 0.5903(3) 0.0575(17) Uani 1 1 d . B 2
H30 H 0.9104 0.2412 0.5720 0.069 Uiso 1 1 calc R B 2
C27 C 0.7919(10) 0.0610(8) 0.6458(4) 0.099(3) Uani 1 1 d . B 2
H31 H 0.7073 -0.0065 0.6147 0.149 Uiso 1 1 calc R B 2
H32 H 0.7919 0.0365 0.6927 0.149 Uiso 1 1 calc R B 2
H33 H 0.8702 0.0635 0.6257 0.149 Uiso 1 1 calc R B 2
C28 C 1.0237(7) 0.4693(8) 0.6525(4) 0.077(2) Uani 1 1 d . B 2
H34 H 1.0239 0.4312 0.6953 0.116 Uiso 1 1 calc R B 2
H35 H 1.0534 0.5664 0.6657 0.116 Uiso 1 1 calc R B 2
H36 H 1.0861 0.4573 0.6234 0.116 Uiso 1 1 calc R B 2
O1 O 1.0803(5) 0.8146(5) -0.1338(2) 0.0719(14) Uani 1 1 d . A 1
O2 O 0.9329(5) 0.5986(5) -0.1116(3) 0.0777(14) Uani 1 1 d . A 1
O3 O 0.8010(5) 0.1934(5) 0.6519(2) 0.0677(13) Uani 1 1 d . B 2
O4 O 0.8847(4) 0.3989(4) 0.6119(2) 0.0650(12) Uani 1 1 d . B 2

loop_
_atom_site_aniso_label
_atom_site_aniso_U_11
_atom_site_aniso_U_22
_atom_site_aniso_U_33
_atom_site_aniso_U_23
_atom_site_aniso_U_13
_atom_site_aniso_U_12
S1 0.0682(12) 0.0752(12) 0.0471(10) 0.0146(9) 0.0123(8) 0.0302(10)
S2 0.0860(15) 0.0883(14) 0.0670(13) 0.0048(11) 0.0262(11) 0.0352(12)
S3 0.1103(17) 0.0990(15) 0.0610(12) 0.0202(11) 0.0283(11) 0.0669(14)
S4 0.0725(13) 0.0582(11) 0.0952(15) 0.0034(10) 0.0150(11) 0.0332(10)
S5 0.0669(12) 0.0513(10) 0.0934(14) 0.0134(10) 0.0281(10) 0.0282(9)
S6 0.0610(11) 0.0533(10) 0.0727(12) 0.0103(9) 0.0097(9) 0.0253(9)
C1 0.117(7) 0.074(5) 0.051(5) -0.001(4) 0.019(5) 0.006(5)
C2 0.108(6) 0.071(5) 0.040(4) -0.004(4) 0.005(4) 0.033(5)
C3 0.108(7) 0.152(8) 0.061(5) 0.032(5) 0.027(5) 0.083(7)
C4 0.099(6) 0.115(7) 0.049(4) 0.025(4) 0.031(4) 0.053(5)
C5 0.079(5) 0.083(5) 0.067(5) -0.006(4) 0.017(4) 0.035(5)
C6 0.078(6) 0.093(6) 0.083(6) -0.024(5) 0.015(4) 0.045(5)
C7 0.055(4) 0.050(4) 0.058(4) 0.002(3) 0.007(3) 0.021(3)
C8 0.055(4) 0.055(4) 0.061(4) 0.008(3) 0.003(3) 0.025(4)
C9 0.059(5) 0.046(4) 0.049(4) 0.004(3) 0.010(3) 0.028(3)
C10 0.060(4) 0.050(4) 0.052(4) 0.006(3) 0.003(3) 0.028(3)
C11 0.052(4) 0.061(4) 0.047(4) 0.011(3) 0.006(3) 0.015(3)
C12 0.053(4) 0.088(5) 0.059(4) 0.023(4) 0.013(4) 0.033(4)
C13 0.076(6) 0.155(9) 0.097(7) 0.030(6) 0.022(5) -0.007(6)
C14 0.162(9) 0.086(6) 0.098(6) 0.014(5) 0.071(6) 0.071(6)
S7 0.0665(11) 0.0560(10) 0.0576(11) 0.0148(9) 0.0084(8) 0.0298(9)
S8 0.1012(16) 0.0979(15) 0.0681(13) -0.0082(11) -0.0188(11) 0.0614(13)
S9 0.0735(13) 0.0745(12) 0.0552(11) 0.0111(10) -0.0063(9) 0.0296(10)
S10 0.0637(12) 0.0662(12) 0.0897(14) 0.0016(10) -0.0022(10) 0.0338(10)
S11 0.0607(11) 0.0547(10) 0.0701(12) 0.0086(9) -0.0025(9) 0.0292(9)
S12 0.0542(11) 0.0499(10) 0.0871(13) 0.0191(9) 0.0141(9) 0.0249(9)
C15 0.104(6) 0.050(4) 0.065(5) -0.006(4) 0.004(4) 0.035(4)
C16 0.083(5) 0.064(5) 0.053(4) -0.006(4) 0.004(4) 0.026(4)
C17 0.112(8) 0.171(9) 0.037(4) 0.000(5) -0.003(5) 0.081(7)
C18 0.089(6) 0.116(7) 0.046(5) 0.015(4) -0.013(4) 0.046(5)
C19 0.095(6) 0.083(6) 0.071(5) -0.011(4) -0.028(5) 0.054(5)
C20 0.069(5) 0.092(6) 0.088(6) -0.008(5) -0.013(5) 0.041(5)
C21 0.059(4) 0.058(4) 0.063(4) 0.010(3) 0.009(4) 0.032(4)
C22 0.058(4) 0.055(4) 0.065(4) 0.007(3) 0.012(4) 0.030(4)
C23 0.056(4) 0.045(4) 0.059(4) 0.008(3) 0.013(3) 0.023(3)
C24 0.056(4) 0.058(4) 0.063(4) 0.013(3) 0.016(3) 0.029(4)
C25 0.065(4) 0.050(4) 0.060(4) 0.007(3) 0.008(3) 0.036(3)
C26 0.063(4) 0.061(5) 0.053(4) 0.006(4) 0.013(3) 0.034(4)
C27 0.163(9) 0.089(6) 0.085(6) 0.024(5) 0.011(5) 0.093(6)
C28 0.072(5) 0.081(5) 0.063(5) 0.002(4) 0.002(4) 0.029(4)
O1 0.061(3) 0.092(3) 0.050(3) 0.029(3) 0.014(2) 0.022(3)
O2 0.088(4) 0.063(3) 0.078(3) 0.003(3) 0.032(3) 0.033(3)
O3 0.089(3) 0.075(3) 0.061(3) 0.021(3) 0.016(2) 0.055(3)
O4 0.064(3) 0.054(3) 0.070(3) 0.006(2) -0.005(2) 0.027(2)

loop_
_atom_type_symbol
_atom_type_description
_atom_type_scat_dispersion_real
_atom_type_scat_dispersion_imag
_atom_type_scat_source
C C 0.0033 0.0016 'International Tables Vol C Tables 4.2.6.8 and 6.1.1.4'
H H 0.0000 0.0000 'International Tables Vol C Tables 4.2.6.8 and 6.1.1.4'
O O 0.0106 0.0060 'International Tables Vol C Tables 4.2.6.8 and 6.1.1.4'
S S 0.1246 0.1234 'International Tables Vol C Tables 4.2.6.8 and 6.1.1.4'

loop_
_geom_angle_atom_site_label_1
_geom_angle_atom_site_label_2
_geom_angle_atom_site_label_3
_geom_angle
_geom_angle_site_symmetry_1
_geom_angle_site_symmetry_3
_geom_angle_publ_flag
C1 S1 C11 99.6(3) . . ?
C2 S2 C3 102.3(4) . . ?
C4 S3 C5 100.8(4) . . ?
C7 S4 C6 100.2(3) . . ?
C9 S5 C8 99.3(3) . . ?
C10 S6 C11 103.8(3) . . ?
C2 C1 S1 125.1(6) . . ?
C1 C2 S2 124.3(6) . . ?
C4 C3 S2 125.3(6) . . ?
C3 C4 S3 122.1(6) . . ?
C6 C5 S3 123.4(7) . . ?
C5 C6 S4 124.3(6) . . ?
C8 C7 S4 123.8(5) . . ?
C7 C8 S5 124.8(5) . . ?
C10 C9 S5 123.6(5) . . ?
C9 C10 S6 124.3(5) . . ?
C12 C11 S6 114.6(4) . . ?
C12 C11 S1 109.3(5) . . ?
S6 C11 S1 113.6(3) . . ?
O2 C12 O1 109.4(5) . . ?
O2 C12 C11 109.4(5) . . ?
O1 C12 C11 110.3(6) . . ?
C15 S7 C25 101.6(3) . . ?
C16 S8 C17 102.4(4) . . ?
C18 S9 C19 100.4(4) . . ?
C21 S10 C20 101.4(4) . . ?
C22 S11 C23 99.9(3) . . ?
C24 S12 C25 102.7(3) . . ?
C16 C15 S7 123.6(6) . . ?
C15 C16 S8 124.5(6) . . ?
C18 C17 S8 124.0(7) . . ?
C17 C18 S9 123.7(6) . . ?
C20 C19 S9 123.1(6) . . ?
C19 C20 S10 125.4(6) . . ?
C22 C21 S10 124.5(5) . . ?
C21 C22 S11 123.5(5) . . ?
C24 C23 S11 122.2(5) . . ?
C23 C24 S12 122.9(5) . . ?
C26 C25 S12 116.3(4) . . ?
C26 C25 S7 108.5(4) . . ?
S12 C25 S7 114.4(3) . . ?
O4 C26 O3 107.5(5) . . ?
O4 C26 C25 108.0(5) . . ?
O3 C26 C25 112.1(5) . . ?
C13 O1 C12 115.2(6) . . ?
C12 O2 C14 113.8(6) . . ?
C26 O3 C27 114.3(5) . . ?
C26 O4 C28 111.7(5) . . ?

loop_
_geom_bond_atom_site_label_1
_geom_bond_atom_site_label_2
_geom_bond_distance
_geom_bond_site_symmetry_2
_geom_bond_publ_flag
S1 C1 1.765(8) . ?
S1 C11 1.829(6) . ?
S2 C2 1.738(8) . ?
S2 C3 1.757(8) . ?
S3 C4 1.754(8) . ?
S3 C5 1.763(8) . ?
S4 C7 1.768(6) . ?
S4 C6 1.792(9) . ?
S5 C9 1.753(6) . ?
S5 C8 1.756(7) . ?
S6 C10 1.753(6) . ?
S6 C11 1.828(7) . ?
C1 C2 1.303(10) . ?
C3 C4 1.347(10) . ?
C5 C6 1.307(10) . ?
C7 C8 1.339(8) . ?
C9 C10 1.321(8) . ?
C11 C12 1.542(9) . ?
C12 O2 1.397(8) . ?
C12 O1 1.417(7) . ?
C13 O1 1.403(9) . ?
C14 O2 1.439(8) . ?
S7 C15 1.753(7) . ?
S7 C25 1.823(6) . ?
S8 C16 1.730(8) . ?
S8 C17 1.775(8) . ?
S9 C18 1.736(8) . ?
S9 C19 1.759(8) . ?
S10 C21 1.752(7) . ?
S10 C20 1.764(9) . ?
S11 C22 1.749(6) . ?
S11 C23 1.771(6) . ?
S12 C24 1.756(6) . ?
S12 C25 1.822(6) . ?
C15 C16 1.321(9) . ?
C17 C18 1.311(11) . ?
C19 C20 1.343(11) . ?
C21 C22 1.336(8) . ?
C23 C24 1.323(8) . ?
C25 C26 1.537(8) . ?
C26 O4 1.415(7) . ?
C26 O3 1.414(7) . ?
C27 O3 1.417(8) . ?
C28 O4 1.444(7) . ?

loop_
_cod_related_entry_id
_cod_related_entry_database
_cod_related_entry_code
1 ChemSpider 30658629
